data_7111920
loop_
_publ_author_name
'Jingmei Shen'
'Glenn P. A. Yap'
'Klaus H. Theopold'

_publ_section_title
;
 Binding and activation of small molecules by a quintuply bonded chromium
 dimer
;
_journal_name_full Chem.Commun.
_journal_page_first 2579
_journal_paper_doi 10.1039/c3cc48746f
_journal_volume 50
_journal_year 2014
_chemical_formula_sum 'C52 H72 Cr2 N4 S2'
_chemical_formula_weight 921.25
_chemical_name_systematic
; 
 ? 
;
_space_group_crystal_system monoclinic
_space_group_IT_number 14
_space_group_name_Hall '-P 2yn'
_space_group_name_H-M_alt 'P 1 21/n 1'
_symmetry_space_group_name_Hall '-P 2yn'
_symmetry_space_group_name_H-M 'P 1 21/n 1'
_atom_sites_solution_hydrogens geom
_atom_sites_solution_primary direct
_atom_sites_solution_secondary difmap
_audit_creation_method SHELXL-2013
_cell_angle_alpha 90
_cell_angle_beta 99.039(6)
_cell_angle_gamma 90
_cell_formula_units_Z 4
_cell_length_a 13.703(5)
_cell_length_b 19.311(7)
_cell_length_c 19.558(7)
_cell_measurement_reflns_used 987
_cell_measurement_temperature 200(2)
_cell_measurement_theta_max 21.87
_cell_measurement_theta_min 2.36
_cell_volume 5111(3)
_computing_cell_refinement 'SAINT (Bruker, 2002)'
_computing_data_collection 'SMART (Bruker, 2002)'
_computing_data_reduction SAINT
_computing_molecular_graphics 'SHELXTL (Sheldrick, 2001)'
_computing_publication_material 'SHELXTL (Sheldrick, 2001)'
_computing_structure_refinement 'SHELXL-2013 (Sheldrick, 2013)'
_computing_structure_solution 'SHELXS-97 (Sheldrick, 1990)'
_diffrn_ambient_temperature 200(2)
_diffrn_detector_area_resol_mean 8.33
_diffrn_measured_fraction_theta_full 1.000
_diffrn_measured_fraction_theta_max 0.998
_diffrn_measurement_device_type 'Bruker AXS APEX diffractometer'
_diffrn_measurement_method \w
_diffrn_radiation_type MoK\a
_diffrn_radiation_wavelength 0.71073
_diffrn_reflns_av_R_equivalents 0.0643
_diffrn_reflns_av_unetI/netI 0.0565
_diffrn_reflns_Laue_measured_fraction_full 1.000
_diffrn_reflns_Laue_measured_fraction_max 0.998
_diffrn_reflns_limit_h_max 18
_diffrn_reflns_limit_h_min -18
_diffrn_reflns_limit_k_max 25
_diffrn_reflns_limit_k_min -25
_diffrn_reflns_limit_l_max 26
_diffrn_reflns_limit_l_min -26
_diffrn_reflns_number 69278
_diffrn_reflns_point_group_measured_fraction_full 1.000
_diffrn_reflns_point_group_measured_fraction_max 0.998
_diffrn_reflns_theta_full 25.242
_diffrn_reflns_theta_max 28.307
_diffrn_reflns_theta_min 1.696
_exptl_absorpt_coefficient_mu 0.544
_exptl_absorpt_correction_T_max 0.9548
_exptl_absorpt_correction_T_min 0.8534
_exptl_absorpt_correction_type multi-scan
_exptl_absorpt_process_details 'APEX2 (Bruker, 2007)'
_exptl_crystal_colour brown
_exptl_crystal_density_diffrn 1.197
_exptl_crystal_density_method 'not measured'
_exptl_crystal_description block
_exptl_crystal_F_000 1968
_exptl_crystal_size_max 0.298
_exptl_crystal_size_mid 0.277
_exptl_crystal_size_min 0.085
_refine_diff_density_max 0.581
_refine_diff_density_min -0.239
_refine_diff_density_rms 0.072
_refine_ls_extinction_method none
_refine_ls_goodness_of_fit_ref 1.038
_refine_ls_hydrogen_treatment constr
_refine_ls_matrix_type full
_refine_ls_number_parameters 557
_refine_ls_number_reflns 12708
_refine_ls_number_restraints 0
_refine_ls_restrained_S_all 1.038
_refine_ls_R_factor_all 0.0772
_refine_ls_R_factor_gt 0.0475
_refine_ls_shift/su_max 0.000
_refine_ls_shift/su_mean 0.000
_refine_ls_structure_factor_coef Fsqd
_refine_ls_weighting_details
; 
 w=1/[\s^2^(Fo^2^)+(0.0665P)^2^+0.6071P] 
 where P=(Fo^2^+2Fc^2^)/3 
;
_refine_ls_weighting_scheme calc
_refine_ls_wR_factor_gt 0.1202
_refine_ls_wR_factor_ref 0.1333
_reflns_Friedel_coverage 0.000
_reflns_number_gt 8732
_reflns_number_total 12708
_reflns_threshold_expression 'I > 2\s(I)'
_cod_data_source_file c3cc48746f.txt
_cod_data_source_block kla0119
_cod_database_code 7111920
_shelx_space_group_comment
; 
The symmetry employed for this shelxl refinement is uniquely defined 
by the following loop, which should always be used as a source of 
symmetry information in preference to the above space-group names. 
They are only intended as comments. 
;
_shelx_estimated_absorpt_t_min 0.855
_shelx_estimated_absorpt_t_max 0.955
_shelxl_version_number 2013-2

loop_
_space_group_symop_operation_xyz
'x, y, z'
'-x+1/2, y+1/2, -z+1/2'
'-x, -y, -z'
'x-1/2, -y-1/2, z-1/2'

loop_
_atom_site_label
_atom_site_type_symbol
_atom_site_fract_x
_atom_site_fract_y
_atom_site_fract_z
_atom_site_U_iso_or_equiv
_atom_site_adp_type
_atom_site_occupancy
_atom_site_site_symmetry_order
_atom_site_calc_flag
_atom_site_refinement_flags_posn
_atom_site_refinement_flags_adp
Cr1 Cr 0.11459(2) 0.17723(2) 0.21161(2) 0.02589(9) Uani 1 1 d . .
Cr2 Cr -0.02405(2) 0.16545(2) 0.21649(2) 0.02669(9) Uani 1 1 d . .
S1 S 0.08549(4) 0.15999(3) 0.09582(3) 0.03540(14) Uani 1 1 d . .
S2 S -0.06059(4) 0.17978(3) 0.09979(3) 0.03575(14) Uani 1 1 d . .
N1 N 0.13237(12) 0.27548(9) 0.22439(8) 0.0273(4) Uani 1 1 d . .
N2 N -0.05914(12) 0.24670(9) 0.26435(9) 0.0299(4) Uani 1 1 d . .
N3 N 0.17633(11) 0.09505(9) 0.25392(8) 0.0279(4) Uani 1 1 d . .
N4 N -0.03461(12) 0.06767(9) 0.23092(9) 0.0289(4) Uani 1 1 d . .
C1 C 0.07323(16) 0.32402(11) 0.24724(11) 0.0330(5) Uani 1 1 d . .
H1 H 0.0949 0.3708 0.2486 0.040 Uiso 1 1 calc R U
C2 C -0.01512(16) 0.31022(11) 0.26838(11) 0.0330(5) Uani 1 1 d . .
H2 H -0.0481 0.3473 0.2871 0.040 Uiso 1 1 calc R U
C3 C 0.30975(15) 0.30695(11) 0.24222(12) 0.0349(5) Uani 1 1 d . .
C4 C 0.39112(17) 0.33045(12) 0.21329(15) 0.0445(6) Uani 1 1 d . .
H4 H 0.4546 0.3313 0.2410 0.053 Uiso 1 1 calc R U
C5 C 0.38089(19) 0.35217(14) 0.14596(15) 0.0506(7) Uani 1 1 d . .
H5 H 0.4375 0.3663 0.1270 0.061 Uiso 1 1 calc R U
C6 C 0.28860(18) 0.35373(13) 0.10523(13) 0.0451(6) Uani 1 1 d . .
H6 H 0.2822 0.3705 0.0591 0.054 Uiso 1 1 calc R U
C7 C 0.20497(16) 0.33096(11) 0.13105(12) 0.0339(5) Uani 1 1 d . .
C8 C 0.21766(15) 0.30474(11) 0.19881(11) 0.0304(5) Uani 1 1 d . .
C9 C 0.32042(16) 0.28820(12) 0.31852(12) 0.0412(6) Uani 1 1 d . .
H9 H 0.2745 0.2489 0.3235 0.049 Uiso 1 1 calc R U
C10 C 0.42466(19) 0.26575(14) 0.34932(16) 0.0578(7) Uani 1 1 d . .
H10A H 0.4474 0.2300 0.3200 0.087 Uiso 1 1 calc R U
H10B H 0.4245 0.2471 0.3959 0.087 Uiso 1 1 calc R U
H10C H 0.4692 0.3057 0.3519 0.087 Uiso 1 1 calc R U
C11 C 0.2903(2) 0.35010(16) 0.36049(14) 0.0618(8) Uani 1 1 d . .
H11A H 0.3291 0.3909 0.3518 0.093 Uiso 1 1 calc R U
H11B H 0.3028 0.3388 0.4100 0.093 Uiso 1 1 calc R U
H11C H 0.2198 0.3599 0.3463 0.093 Uiso 1 1 calc R U
C12 C 0.10373(17) 0.33763(12) 0.08668(12) 0.0373(5) Uani 1 1 d . .
H12 H 0.0575 0.3059 0.1063 0.045 Uiso 1 1 calc R U
C13 C 0.1040(2) 0.31690(14) 0.01187(13) 0.0512(7) Uani 1 1 d . .
H13A H 0.1369 0.3529 -0.0115 0.077 Uiso 1 1 calc R U
H13B H 0.0358 0.3115 -0.0116 0.077 Uiso 1 1 calc R U
H13C H 0.1394 0.2730 0.0104 0.077 Uiso 1 1 calc R U
C14 C 0.0645(2) 0.41192(13) 0.09068(15) 0.0541(7) Uani 1 1 d . .
H14A H 0.0673 0.4252 0.1393 0.081 Uiso 1 1 calc R U
H14B H -0.0040 0.4141 0.0671 0.081 Uiso 1 1 calc R U
H14C H 0.1053 0.4437 0.0682 0.081 Uiso 1 1 calc R U
C15 C -0.12882(16) 0.25562(13) 0.37262(12) 0.0397(5) Uani 1 1 d . .
C16 C -0.21181(18) 0.26232(14) 0.40512(13) 0.0499(7) Uani 1 1 d . .
H16 H -0.2033 0.2696 0.4537 0.060 Uiso 1 1 calc R U
C17 C -0.30557(18) 0.25855(14) 0.36832(14) 0.0503(7) Uani 1 1 d . .
H17 H -0.3611 0.2634 0.3915 0.060 Uiso 1 1 calc R U
C18 C -0.31934(17) 0.24782(14) 0.29834(13) 0.0476(6) Uani 1 1 d . .
H18 H -0.3847 0.2440 0.2739 0.057 Uiso 1 1 calc R U
C19 C -0.24008(16) 0.24235(13) 0.26208(12) 0.0397(5) Uani 1 1 d . .
C20 C -0.14409(15) 0.24648(11) 0.30054(11) 0.0330(5) Uani 1 1 d . .
C21 C -0.25828(18) 0.23788(19) 0.18438(13) 0.0626(9) Uani 1 1 d . .
H21 H -0.1952 0.2226 0.1694 0.075 Uiso 1 1 calc R U
C22 C -0.3375(3) 0.18684(19) 0.15513(18) 0.0841(11) Uani 1 1 d . .
H22A H -0.3247 0.1421 0.1784 0.126 Uiso 1 1 calc R U
H22B H -0.3371 0.1811 0.1054 0.126 Uiso 1 1 calc R U
H22C H -0.4022 0.2042 0.1626 0.126 Uiso 1 1 calc R U
C23 C -0.2825(4) 0.3091(3) 0.1539(2) 0.149(2) Uani 1 1 d . .
H23A H -0.3524 0.3193 0.1544 0.223 Uiso 1 1 calc R U
H23B H -0.2691 0.3102 0.1061 0.223 Uiso 1 1 calc R U
H23C H -0.2415 0.3438 0.1815 0.223 Uiso 1 1 calc R U
C24 C -0.02689(18) 0.25927(16) 0.41676(13) 0.0526(7) Uani 1 1 d . .
H24 H 0.0229 0.2482 0.3861 0.063 Uiso 1 1 calc R U
C25 C -0.0042(3) 0.33206(19) 0.44578(17) 0.0766(10) Uani 1 1 d . .
H25A H -0.0117 0.3656 0.4077 0.115 Uiso 1 1 calc R U
H25B H 0.0638 0.3336 0.4705 0.115 Uiso 1 1 calc R U
H25C H -0.0500 0.3436 0.4778 0.115 Uiso 1 1 calc R U
C26 C -0.0155(2) 0.2051(2) 0.47509(15) 0.0725(10) Uani 1 1 d . .
H26A H 0.0503 0.2092 0.5029 0.109 Uiso 1 1 calc R U
H26B H -0.0236 0.1586 0.4549 0.109 Uiso 1 1 calc R U
H26C H -0.0660 0.2129 0.5046 0.109 Uiso 1 1 calc R U
C27 C 0.13559(15) 0.03212(11) 0.26084(11) 0.0321(5) Uani 1 1 d . .
H27 H 0.1788 -0.0051 0.2762 0.038 Uiso 1 1 calc R U
C28 C 0.03655(15) 0.01846(11) 0.24727(11) 0.0325(5) Uani 1 1 d . .
H28 H 0.0160 -0.0284 0.2494 0.039 Uiso 1 1 calc R U
C29 C 0.30682(15) 0.10062(11) 0.35534(11) 0.0323(5) Uani 1 1 d . .
C30 C 0.40607(16) 0.09474(12) 0.38359(12) 0.0384(5) Uani 1 1 d . .
H30 H 0.4249 0.0961 0.4324 0.046 Uiso 1 1 calc R U
C31 C 0.47755(16) 0.08693(12) 0.34185(12) 0.0406(6) Uani 1 1 d . .
H31 H 0.5451 0.0834 0.3621 0.049 Uiso 1 1 calc R U
C32 C 0.45144(15) 0.08426(13) 0.27095(12) 0.0399(5) Uani 1 1 d . .
H32 H 0.5016 0.0799 0.2428 0.048 Uiso 1 1 calc R U
C33 C 0.35251(15) 0.08786(11) 0.23955(11) 0.0334(5) Uani 1 1 d . .
C34 C 0.28071(14) 0.09620(11) 0.28316(11) 0.0291(4) Uani 1 1 d . .
C35 C 0.23014(17) 0.11025(13) 0.40378(12) 0.0420(6) Uani 1 1 d . .
H35 H 0.1661 0.1230 0.3746 0.050 Uiso 1 1 calc R U
C36 C 0.2576(2) 0.16843(16) 0.45566(15) 0.0595(8) Uani 1 1 d . .
H36A H 0.2059 0.1734 0.4847 0.089 Uiso 1 1 calc R U
H36B H 0.2642 0.2118 0.4308 0.089 Uiso 1 1 calc R U
H36C H 0.3206 0.1575 0.4849 0.089 Uiso 1 1 calc R U
C37 C 0.2136(2) 0.04354(16) 0.44143(16) 0.0655(8) Uani 1 1 d . .
H37A H 0.1956 0.0065 0.4076 0.098 Uiso 1 1 calc R U
H37B H 0.1601 0.0502 0.4687 0.098 Uiso 1 1 calc R U
H37C H 0.2743 0.0309 0.4723 0.098 Uiso 1 1 calc R U
C38 C 0.32604(16) 0.08019(13) 0.16185(12) 0.0398(5) Uani 1 1 d . .
H38 H 0.2532 0.0719 0.1509 0.048 Uiso 1 1 calc R U
C39 C 0.3488(2) 0.14651(15) 0.12486(14) 0.0592(7) Uani 1 1 d . .
H39A H 0.3147 0.1856 0.1427 0.089 Uiso 1 1 calc R U
H39B H 0.3261 0.1416 0.0750 0.089 Uiso 1 1 calc R U
H39C H 0.4202 0.1549 0.1331 0.089 Uiso 1 1 calc R U
C40 C 0.3782(2) 0.01845(16) 0.13394(15) 0.0632(8) Uani 1 1 d . .
H40A H 0.4497 0.0266 0.1414 0.095 Uiso 1 1 calc R U
H40B H 0.3544 0.0131 0.0843 0.095 Uiso 1 1 calc R U
H40C H 0.3638 -0.0238 0.1583 0.095 Uiso 1 1 calc R U
C41 C -0.18709(16) 0.03599(12) 0.27685(13) 0.0400(5) Uani 1 1 d . .
C42 C -0.28192(18) 0.00783(14) 0.26461(16) 0.0543(7) Uani 1 1 d . .
H42 H -0.3197 0.0062 0.3013 0.065 Uiso 1 1 calc R U
C43 C -0.32211(19) -0.01761(15) 0.20052(18) 0.0622(8) Uani 1 1 d . .
H43 H -0.3874 -0.0357 0.1933 0.075 Uiso 1 1 calc R U
C44 C -0.26793(19) -0.01684(14) 0.14695(16) 0.0563(7) Uani 1 1 d . .
H44 H -0.2961 -0.0355 0.1033 0.068 Uiso 1 1 calc R U
C45 C -0.17265(16) 0.01060(12) 0.15514(13) 0.0400(5) Uani 1 1 d . .
C46 C -0.13427(15) 0.03853(11) 0.22045(12) 0.0334(5) Uani 1 1 d . .
C47 C -0.14258(17) 0.05867(14) 0.34907(13) 0.0452(6) Uani 1 1 d . .
H47 H -0.0977 0.0987 0.3446 0.054 Uiso 1 1 calc R U
C48 C -0.2197(2) 0.08229(16) 0.39322(16) 0.0639(8) Uani 1 1 d . .
H48A H -0.2632 0.1169 0.3676 0.096 Uiso 1 1 calc R U
H48B H -0.1861 0.1026 0.4365 0.096 Uiso 1 1 calc R U
H48C H -0.2590 0.0424 0.4037 0.096 Uiso 1 1 calc R U
C49 C -0.0798(2) -0.00012(16) 0.38776(14) 0.0634(8) Uani 1 1 d . .
H49A H -0.1219 -0.0405 0.3918 0.095 Uiso 1 1 calc R U
H49B H -0.0510 0.0159 0.4341 0.095 Uiso 1 1 calc R U
H49C H -0.0268 -0.0129 0.3619 0.095 Uiso 1 1 calc R U
C50 C -0.11243(19) 0.00460(13) 0.09603(12) 0.0460(6) Uani 1 1 d . .
H50 H -0.0546 0.0366 0.1063 0.055 Uiso 1 1 calc R U
C51 C -0.1705(3) 0.02483(17) 0.02569(15) 0.0749(10) Uani 1 1 d . .
H51A H -0.1257 0.0270 -0.0086 0.112 Uiso 1 1 calc R U
H51B H -0.2013 0.0702 0.0293 0.112 Uiso 1 1 calc R U
H51C H -0.2220 -0.0098 0.0113 0.112 Uiso 1 1 calc R U
C52 C -0.0727(2) -0.06890(15) 0.09297(16) 0.0687(9) Uani 1 1 d . .
H52A H -0.0337 -0.0809 0.1378 0.103 Uiso 1 1 calc R U
H52B H -0.0309 -0.0717 0.0568 0.103 Uiso 1 1 calc R U
H52C H -0.1281 -0.1013 0.0824 0.103 Uiso 1 1 calc R U

loop_
_atom_site_aniso_label
_atom_site_aniso_U_11
_atom_site_aniso_U_22
_atom_site_aniso_U_33
_atom_site_aniso_U_23
_atom_site_aniso_U_13
_atom_site_aniso_U_12
Cr1 0.02226(17) 0.03033(18) 0.02527(18) 0.00038(13) 0.00433(13) 0.00016(13)
Cr2 0.02161(16) 0.03139(19) 0.02688(18) 0.00116(13) 0.00326(13) 0.00042(13)
S1 0.0368(3) 0.0420(3) 0.0280(3) -0.0032(2) 0.0071(2) 0.0013(2)
S2 0.0328(3) 0.0431(3) 0.0295(3) 0.0013(2) -0.0008(2) -0.0006(2)
N1 0.0242(8) 0.0319(9) 0.0254(9) -0.0011(7) 0.0030(7) -0.0032(7)
N2 0.0239(9) 0.0391(10) 0.0273(9) 0.0015(8) 0.0063(7) 0.0027(7)
N3 0.0217(8) 0.0350(10) 0.0274(9) 0.0013(7) 0.0049(7) 0.0018(7)
N4 0.0232(8) 0.0338(9) 0.0294(9) 0.0023(7) 0.0033(7) -0.0025(7)
C1 0.0340(11) 0.0334(12) 0.0321(12) -0.0031(9) 0.0064(9) -0.0017(9)
C2 0.0349(12) 0.0340(12) 0.0311(11) -0.0033(9) 0.0088(9) 0.0025(9)
C3 0.0282(11) 0.0322(12) 0.0438(13) -0.0045(10) 0.0041(9) -0.0015(9)
C4 0.0253(11) 0.0442(14) 0.0642(18) -0.0054(12) 0.0074(11) -0.0064(10)
C5 0.0369(14) 0.0525(16) 0.0672(19) 0.0005(14) 0.0231(13) -0.0109(11)
C6 0.0479(15) 0.0444(14) 0.0468(15) 0.0025(11) 0.0192(12) -0.0085(11)
C7 0.0353(12) 0.0330(12) 0.0348(12) -0.0019(9) 0.0102(10) -0.0026(9)
C8 0.0280(11) 0.0317(11) 0.0329(12) -0.0029(9) 0.0091(9) -0.0028(8)
C9 0.0325(12) 0.0422(13) 0.0449(14) -0.0025(11) -0.0063(10) -0.0058(10)
C10 0.0423(15) 0.0504(16) 0.073(2) 0.0091(14) -0.0141(13) -0.0051(12)
C11 0.0653(19) 0.072(2) 0.0424(16) -0.0152(14) -0.0079(13) 0.0129(15)
C12 0.0413(13) 0.0389(13) 0.0315(12) 0.0051(9) 0.0047(10) -0.0002(10)
C13 0.0606(17) 0.0573(17) 0.0346(14) 0.0068(12) 0.0046(12) -0.0003(13)
C14 0.0557(16) 0.0465(15) 0.0576(17) 0.0060(13) 0.0013(13) 0.0078(12)
C15 0.0307(12) 0.0557(15) 0.0341(13) 0.0018(11) 0.0091(10) 0.0061(10)
C16 0.0433(14) 0.0738(19) 0.0360(14) 0.0048(12) 0.0175(11) 0.0138(13)
C17 0.0357(13) 0.0717(18) 0.0486(16) 0.0153(13) 0.0223(12) 0.0193(12)
C18 0.0271(12) 0.0654(17) 0.0513(16) 0.0145(13) 0.0087(11) 0.0102(11)
C19 0.0263(11) 0.0540(15) 0.0397(13) 0.0057(11) 0.0081(10) 0.0054(10)
C20 0.0270(11) 0.0401(12) 0.0340(12) 0.0034(9) 0.0110(9) 0.0060(9)
C21 0.0236(12) 0.126(3) 0.0371(15) -0.0027(16) 0.0017(10) 0.0082(14)
C22 0.091(3) 0.086(3) 0.065(2) -0.0086(18) -0.0208(19) 0.004(2)
C23 0.218(6) 0.157(4) 0.052(2) 0.053(3) -0.039(3) -0.097(4)
C24 0.0361(13) 0.092(2) 0.0303(13) -0.0055(13) 0.0070(10) 0.0010(13)
C25 0.070(2) 0.107(3) 0.0523(19) -0.0195(18) 0.0095(16) -0.0197(19)
C26 0.0433(16) 0.131(3) 0.0426(16) 0.0175(18) 0.0045(13) 0.0137(17)
C27 0.0271(11) 0.0331(12) 0.0356(12) 0.0047(9) 0.0037(9) 0.0042(9)
C28 0.0277(11) 0.0317(11) 0.0381(12) 0.0029(9) 0.0051(9) 0.0003(9)
C29 0.0278(11) 0.0345(11) 0.0345(12) 0.0025(9) 0.0043(9) 0.0021(9)
C30 0.0330(12) 0.0450(13) 0.0347(12) 0.0017(10) -0.0024(10) 0.0025(10)
C31 0.0236(11) 0.0471(14) 0.0486(15) -0.0022(11) -0.0023(10) 0.0021(10)
C32 0.0237(11) 0.0515(15) 0.0455(14) -0.0029(11) 0.0089(10) -0.0002(10)
C33 0.0246(10) 0.0403(13) 0.0359(12) -0.0016(10) 0.0068(9) -0.0002(9)
C34 0.0215(10) 0.0313(11) 0.0339(12) 0.0008(9) 0.0021(8) 0.0014(8)
C35 0.0324(12) 0.0615(16) 0.0320(12) 0.0025(11) 0.0046(10) 0.0065(11)
C36 0.0609(18) 0.077(2) 0.0444(16) -0.0081(14) 0.0197(14) 0.0051(15)
C37 0.069(2) 0.075(2) 0.0591(18) 0.0157(16) 0.0304(15) -0.0028(16)
C38 0.0263(11) 0.0583(15) 0.0356(13) -0.0032(11) 0.0079(9) -0.0001(10)
C39 0.0628(18) 0.073(2) 0.0431(16) 0.0077(14) 0.0138(14) -0.0005(15)
C40 0.0603(18) 0.074(2) 0.0525(17) -0.0209(15) -0.0010(14) 0.0114(15)
C41 0.0300(12) 0.0373(13) 0.0536(15) 0.0097(11) 0.0092(10) 0.0002(9)
C42 0.0316(13) 0.0525(16) 0.082(2) 0.0131(14) 0.0177(13) -0.0013(11)
C43 0.0286(13) 0.0567(18) 0.099(2) 0.0059(16) 0.0021(15) -0.0124(12)
C44 0.0411(15) 0.0479(16) 0.072(2) -0.0007(14) -0.0144(14) -0.0096(12)
C45 0.0320(12) 0.0336(12) 0.0508(15) 0.0040(10) -0.0045(10) -0.0036(9)
C46 0.0228(10) 0.0334(12) 0.0425(13) 0.0058(10) 0.0005(9) -0.0022(8)
C47 0.0385(13) 0.0534(15) 0.0473(15) 0.0109(12) 0.0178(11) 0.0035(11)
C48 0.0608(18) 0.074(2) 0.0651(19) 0.0116(16) 0.0359(15) 0.0105(15)
C49 0.0612(18) 0.084(2) 0.0477(17) 0.0159(15) 0.0156(14) 0.0199(16)
C50 0.0523(15) 0.0418(14) 0.0400(14) -0.0030(11) -0.0048(11) -0.0089(11)
C51 0.088(2) 0.079(2) 0.0485(18) 0.0021(16) -0.0186(16) -0.0237(18)
C52 0.090(2) 0.0518(17) 0.067(2) -0.0148(15) 0.0185(17) -0.0009(16)

loop_
_atom_type_symbol
_atom_type_description
_atom_type_scat_dispersion_real
_atom_type_scat_dispersion_imag
_atom_type_scat_source
C C 0.0033 0.0016 'International Tables Vol C Tables 4.2.6.8 and 6.1.1.4'
H H 0.0000 0.0000 'International Tables Vol C Tables 4.2.6.8 and 6.1.1.4'
N N 0.0061 0.0033 'International Tables Vol C Tables 4.2.6.8 and 6.1.1.4'
S S 0.1246 0.1234 'International Tables Vol C Tables 4.2.6.8 and 6.1.1.4'
Cr Cr 0.3209 0.6236 'International Tables Vol C Tables 4.2.6.8 and 6.1.1.4'

loop_
_geom_angle_atom_site_label_1
_geom_angle_atom_site_label_2
_geom_angle_atom_site_label_3
_geom_angle
N3 Cr1 N1 136.02(7)
N3 Cr1 Cr2 104.55(5)
N1 Cr1 Cr2 102.44(5)
N3 Cr1 S1 107.80(6)
N1 Cr1 S1 105.91(5)
Cr2 Cr1 S1 90.69(2)
N4 Cr2 N2 134.42(7)
N4 Cr2 Cr1 102.77(5)
N2 Cr2 Cr1 104.52(5)
N4 Cr2 S2 104.93(5)
N2 Cr2 S2 110.86(6)
Cr1 Cr2 S2 89.96(2)
S2 S1 Cr1 87.38(3)
S1 S2 Cr2 87.31(3)
C1 N1 C8 113.43(17)
C1 N1 Cr1 130.73(14)
C8 N1 Cr1 115.47(13)
C2 N2 C20 110.80(17)
C2 N2 Cr2 128.23(14)
C20 N2 Cr2 120.94(14)
C27 N3 C34 111.72(16)
C27 N3 Cr1 128.58(14)
C34 N3 Cr1 119.70(13)
C28 N4 C46 112.49(17)
C28 N4 Cr2 130.78(14)
C46 N4 Cr2 116.68(13)
N1 C1 C2 124.6(2)
N2 C2 C1 124.27(19)
C4 C3 C8 117.4(2)
C4 C3 C9 120.9(2)
C8 C3 C9 121.62(19)
C5 C4 C3 121.3(2)
C4 C5 C6 120.4(2)
C5 C6 C7 120.9(2)
C6 C7 C8 118.0(2)
C6 C7 C12 119.6(2)
C8 C7 C12 122.38(19)
C7 C8 C3 121.69(19)
C7 C8 N1 118.52(18)
C3 C8 N1 119.79(19)
C3 C9 C10 113.3(2)
C3 C9 C11 110.2(2)
C10 C9 C11 108.8(2)
C13 C12 C7 112.8(2)
C13 C12 C14 110.4(2)
C7 C12 C14 110.14(19)
C16 C15 C20 117.8(2)
C16 C15 C24 118.6(2)
C20 C15 C24 123.62(19)
C17 C16 C15 121.3(2)
C18 C17 C16 120.2(2)
C17 C18 C19 121.7(2)
C18 C19 C20 117.4(2)
C18 C19 C21 120.1(2)
C20 C19 C21 122.33(19)
C15 C20 C19 121.47(19)
C15 C20 N2 118.95(19)
C19 C20 N2 119.4(2)
C19 C21 C22 114.6(3)
C19 C21 C23 109.7(3)
C22 C21 C23 110.1(3)
C15 C24 C25 111.6(2)
C15 C24 C26 111.5(2)
C25 C24 C26 111.1(2)
N3 C27 C28 124.51(19)
N4 C28 C27 124.2(2)
C30 C29 C34 118.3(2)
C30 C29 C35 119.2(2)
C34 C29 C35 122.55(18)
C31 C30 C29 121.0(2)
C30 C31 C32 120.3(2)
C31 C32 C33 121.4(2)
C32 C33 C34 117.4(2)
C32 C33 C38 119.92(19)
C34 C33 C38 122.62(18)
C29 C34 C33 121.60(18)
C29 C34 N3 118.42(18)
C33 C34 N3 119.82(19)
C37 C35 C36 110.1(2)
C37 C35 C29 111.5(2)
C36 C35 C29 112.3(2)
C33 C38 C39 111.0(2)
C33 C38 C40 112.4(2)
C39 C38 C40 110.0(2)
C42 C41 C46 117.2(2)
C42 C41 C47 120.1(2)
C46 C41 C47 122.6(2)
C43 C42 C41 121.6(3)
C42 C43 C44 120.2(2)
C43 C44 C45 121.6(3)
C44 C45 C46 117.3(2)
C44 C45 C50 119.5(2)
C46 C45 C50 123.1(2)
C45 C46 C41 122.0(2)
C45 C46 N4 118.79(19)
C41 C46 N4 119.10(19)
C41 C47 C48 113.5(2)
C41 C47 C49 110.8(2)
C48 C47 C49 108.8(2)
C52 C50 C51 110.0(2)
C52 C50 C45 109.8(2)
C51 C50 C45 113.3(2)

loop_
_geom_bond_atom_site_label_1
_geom_bond_atom_site_label_2
_geom_bond_distance
Cr1 N3 1.9234(17)
Cr1 N1 1.9242(18)
Cr1 Cr2 1.9305(8)
Cr1 S1 2.2614(10)
Cr2 N4 1.9179(18)
Cr2 N2 1.9263(18)
Cr2 S2 2.2753(10)
S1 S2 2.0513(10)
N1 C1 1.360(3)
N1 C8 1.456(3)
N2 C2 1.364(3)
N2 C20 1.454(3)
N3 C27 1.353(3)
N3 C34 1.455(2)
N4 C28 1.363(3)
N4 C46 1.461(3)
C1 C2 1.366(3)
C3 C4 1.403(3)
C3 C8 1.407(3)
C3 C9 1.520(3)
C4 C5 1.368(4)
C5 C6 1.385(4)
C6 C7 1.394(3)
C7 C8 1.404(3)
C7 C12 1.522(3)
C9 C10 1.523(3)
C9 C11 1.543(4)
C12 C13 1.517(3)
C12 C14 1.538(3)
C15 C16 1.393(3)
C15 C20 1.403(3)
C15 C24 1.524(3)
C16 C17 1.372(4)
C17 C18 1.368(4)
C18 C19 1.391(3)
C19 C20 1.411(3)
C19 C21 1.503(3)
C21 C22 1.511(4)
C21 C23 1.515(5)
C24 C25 1.530(4)
C24 C26 1.538(4)
C27 C28 1.367(3)
C29 C30 1.390(3)
C29 C34 1.403(3)
C29 C35 1.533(3)
C30 C31 1.378(3)
C31 C32 1.377(3)
C32 C33 1.399(3)
C33 C34 1.409(3)
C33 C38 1.513(3)
C35 C37 1.518(4)
C35 C36 1.521(4)
C38 C39 1.527(4)
C38 C40 1.534(4)
C41 C42 1.394(3)
C41 C46 1.412(3)
C41 C47 1.513(4)
C42 C43 1.378(4)
C43 C44 1.376(4)
C44 C45 1.395(3)
C45 C46 1.410(3)
C45 C50 1.526(4)
C47 C48 1.535(3)
C47 C49 1.548(4)
C50 C52 1.525(4)
C50 C51 1.528(4)

loop_
_geom_torsion_atom_site_label_1
_geom_torsion_atom_site_label_2
_geom_torsion_atom_site_label_3
_geom_torsion_atom_site_label_4
_geom_torsion
C8 N1 C1 C2 174.4(2)
Cr1 N1 C1 C2 1.8(3)
C20 N2 C2 C1 171.2(2)
Cr2 N2 C2 C1 -10.9(3)
N1 C1 C2 N2 -5.2(4)
C8 C3 C4 C5 1.7(3)
C9 C3 C4 C5 -175.2(2)
C3 C4 C5 C6 2.3(4)
C4 C5 C6 C7 -2.3(4)
C5 C6 C7 C8 -1.7(3)
C5 C6 C7 C12 176.1(2)
C6 C7 C8 C3 5.9(3)
C12 C7 C8 C3 -171.8(2)
C6 C7 C8 N1 -174.96(19)
C12 C7 C8 N1 7.3(3)
C4 C3 C8 C7 -5.9(3)
C9 C3 C8 C7 171.1(2)
C4 C3 C8 N1 174.96(19)
C9 C3 C8 N1 -8.1(3)
C1 N1 C8 C7 -81.4(2)
Cr1 N1 C8 C7 92.4(2)
C1 N1 C8 C3 97.8(2)
Cr1 N1 C8 C3 -88.4(2)
C4 C3 C9 C10 -26.3(3)
C8 C3 C9 C10 156.9(2)
C4 C3 C9 C11 95.9(3)
C8 C3 C9 C11 -80.9(3)
C6 C7 C12 C13 43.2(3)
C8 C7 C12 C13 -139.1(2)
C6 C7 C12 C14 -80.7(3)
C8 C7 C12 C14 97.0(2)
C20 C15 C16 C17 1.5(4)
C24 C15 C16 C17 -179.1(3)
C15 C16 C17 C18 0.2(4)
C16 C17 C18 C19 -1.8(4)
C17 C18 C19 C20 1.6(4)
C17 C18 C19 C21 -173.7(3)
C16 C15 C20 C19 -1.6(4)
C24 C15 C20 C19 179.0(2)
C16 C15 C20 N2 173.6(2)
C24 C15 C20 N2 -5.8(4)
C18 C19 C20 C15 0.1(4)
C21 C19 C20 C15 175.4(2)
C18 C19 C20 N2 -175.0(2)
C21 C19 C20 N2 0.2(4)
C2 N2 C20 C15 -65.6(3)
Cr2 N2 C20 C15 116.3(2)
C2 N2 C20 C19 109.7(2)
Cr2 N2 C20 C19 -68.4(2)
C18 C19 C21 C22 -46.9(4)
C20 C19 C21 C22 138.0(3)
C18 C19 C21 C23 77.4(4)
C20 C19 C21 C23 -97.7(3)
C16 C15 C24 C25 -68.6(3)
C20 C15 C24 C25 110.8(3)
C16 C15 C24 C26 56.1(3)
C20 C15 C24 C26 -124.5(3)
C34 N3 C27 C28 170.2(2)
Cr1 N3 C27 C28 -10.3(3)
C46 N4 C28 C27 -178.8(2)
Cr2 N4 C28 C27 3.9(3)
N3 C27 C28 N4 -6.1(4)
C34 C29 C30 C31 2.0(3)
C35 C29 C30 C31 -179.1(2)
C29 C30 C31 C32 -0.5(4)
C30 C31 C32 C33 -1.4(4)
C31 C32 C33 C34 1.7(3)
C31 C32 C33 C38 -176.1(2)
C30 C29 C34 C33 -1.7(3)
C35 C29 C34 C33 179.5(2)
C30 C29 C34 N3 173.67(19)
C35 C29 C34 N3 -5.2(3)
C32 C33 C34 C29 -0.1(3)
C38 C33 C34 C29 177.6(2)
C32 C33 C34 N3 -175.39(19)
C38 C33 C34 N3 2.3(3)
C27 N3 C34 C29 -77.4(2)
Cr1 N3 C34 C29 103.03(19)
C27 N3 C34 C33 98.0(2)
Cr1 N3 C34 C33 -81.6(2)
C30 C29 C35 C37 -73.6(3)
C34 C29 C35 C37 105.2(3)
C30 C29 C35 C36 50.5(3)
C34 C29 C35 C36 -130.7(2)
C32 C33 C38 C39 -76.8(3)
C34 C33 C38 C39 105.6(2)
C32 C33 C38 C40 47.0(3)
C34 C33 C38 C40 -130.6(2)
C46 C41 C42 C43 1.1(4)
C47 C41 C42 C43 -175.6(2)
C41 C42 C43 C44 1.2(4)
C42 C43 C44 C45 -1.3(4)
C43 C44 C45 C46 -0.9(4)
C43 C44 C45 C50 174.8(2)
C44 C45 C46 C41 3.2(3)
C50 C45 C46 C41 -172.2(2)
C44 C45 C46 N4 179.9(2)
C50 C45 C46 N4 4.5(3)
C42 C41 C46 C45 -3.3(3)
C47 C41 C46 C45 173.2(2)
C42 C41 C46 N4 180.0(2)
C47 C41 C46 N4 -3.5(3)
C28 N4 C46 C45 -83.8(2)
Cr2 N4 C46 C45 93.9(2)
C28 N4 C46 C41 93.0(2)
Cr2 N4 C46 C41 -89.3(2)
C42 C41 C47 C48 -29.1(3)
C46 C41 C47 C48 154.4(2)
C42 C41 C47 C49 93.6(3)
C46 C41 C47 C49 -82.9(3)
C44 C45 C50 C52 -76.5(3)
C46 C45 C50 C52 98.9(3)
C44 C45 C50 C51 46.9(3)
C46 C45 C50 C51 -137.7(2)
